data_7064406
loop_
_publ_author_name
'Li, Bing-Yu'
'Tong, Jin'
'Wang, Ji'
'Yu, Shu-Yan'

_publ_section_title
;
 Self-Assembly of Tetraphenylethylene-Cored Metallacycles Linked by
 Stereo-isomerizable Ligands: Photo-induced E to Z isomerization within
 Supramolecular Structures
;
_journal_name_full 'New Journal of Chemistry'
_journal_paper_doi 10.1039/D6NJ01109H
_journal_year 2026
_chemical_absolute_configuration ad
_chemical_formula_moiety 'C32 H24 N4'
_chemical_formula_sum 'C32 H24 N4'
_chemical_formula_weight 464.55
_space_group_crystal_system orthorhombic
_space_group_IT_number 36
_space_group_name_Hall 'C 2c -2'
_space_group_name_H-M_alt 'C m c 21'
_atom_sites_solution_hydrogens geom
_atom_sites_solution_primary dual
_audit_creation_date 2021-07-28
_audit_creation_method
;
Olex2 1.3
(compiled 2020.11.12 svn.r5f609507 for OlexSys, GUI svn.r6272)
;
_audit_update_record
;
2026-03-04 deposited with the CCDC.	2026-05-04 downloaded from the CCDC.
;
_cell_angle_alpha 90
_cell_angle_beta 90
_cell_angle_gamma 90
_cell_formula_units_Z 8
_cell_length_a 39.366(10)
_cell_length_b 18.683(5)
_cell_length_c 9.677(2)
_cell_measurement_reflns_used 9798
_cell_measurement_temperature 193.0
_cell_measurement_theta_max 53.724
_cell_measurement_theta_min 2.277
_cell_volume 7117(3)
_computing_cell_refinement 'SAINT V8.40A (Bruker, 2019)'
_computing_data_reduction 'SAINT V8.40A (Bruker, 2019)'
_computing_molecular_graphics 'Olex2 1.3 (Dolomanov et al., 2009)'
_computing_publication_material 'Olex2 1.3 (Dolomanov et al., 2009)'
_computing_structure_refinement 'SHELXL 2018/3 (Sheldrick, 2015)'
_computing_structure_solution 'SHELXT 2018/2 (Sheldrick, 2018)'
_diffrn_ambient_temperature 193.0
_diffrn_measured_fraction_theta_full 0.996
_diffrn_measured_fraction_theta_max 0.972
_diffrn_measurement_device_type 'Bruker D8 VENTURE Metaljet PHOTON II'
_diffrn_measurement_method '\f and \w scans'
_diffrn_radiation_type GaK\a
_diffrn_radiation_wavelength 1.34139
_diffrn_reflns_av_R_equivalents 0.0732
_diffrn_reflns_av_unetI/netI 0.0525
_diffrn_reflns_Laue_measured_fraction_full 0.996
_diffrn_reflns_Laue_measured_fraction_max 0.972
_diffrn_reflns_limit_h_max 50
_diffrn_reflns_limit_h_min -49
_diffrn_reflns_limit_k_max 22
_diffrn_reflns_limit_k_min -22
_diffrn_reflns_limit_l_max 11
_diffrn_reflns_limit_l_min -12
_diffrn_reflns_number 54151
_diffrn_reflns_point_group_measured_fraction_full 0.995
_diffrn_reflns_point_group_measured_fraction_max 0.953
_diffrn_reflns_theta_full 53.594
_diffrn_reflns_theta_max 60.171
_diffrn_reflns_theta_min 1.953
_diffrn_source_current 2.86
_diffrn_source_power 0.1993706
_diffrn_source_voltage 69.71
_diffrn_standards_number 0
_exptl_absorpt_coefficient_mu 0.256
_exptl_absorpt_correction_T_max 0.7518
_exptl_absorpt_correction_T_min 0.6684
_exptl_absorpt_correction_type multi-scan
_exptl_absorpt_process_details
;
SADABS-2016/2 (Bruker,2016/2) was used for absorption correction.
wR2(int) was 0.1490 before and 0.0788 after correction.
The Ratio of minimum to maximum transmission is 0.8891.
The \l/2 correction factor is Not present.
;
_exptl_crystal_density_diffrn 0.867
_exptl_crystal_description block
_exptl_crystal_F_000 1952
_exptl_crystal_size_max 0.12
_exptl_crystal_size_mid 0.1
_exptl_crystal_size_min 0.1
_refine_diff_density_max 0.184
_refine_diff_density_min -0.215
_refine_diff_density_rms 0.046
_refine_ls_abs_structure_details
;
 Flack x determined using 1859 quotients [(I+)-(I-)]/[(I+)+(I-)]
 (Parsons, Flack and Wagner, Acta Cryst. B69 (2013) 249-259).
;
_refine_ls_abs_structure_Flack 0.4(2)
_refine_ls_extinction_method none
_refine_ls_goodness_of_fit_ref 1.064
_refine_ls_hydrogen_treatment constr
_refine_ls_matrix_type full
_refine_ls_number_parameters 417
_refine_ls_number_reflns 7813
_refine_ls_number_restraints 158
_refine_ls_restrained_S_all 1.057
_refine_ls_R_factor_all 0.1036
_refine_ls_R_factor_gt 0.0653
_refine_ls_shift/su_max 0.003
_refine_ls_shift/su_mean 0.000
_refine_ls_structure_factor_coef Fsqd
_refine_ls_weighting_details 'w=1/[\s^2^(Fo^2^)+(0.1399P)^2^] where P=(Fo^2^+2Fc^2^)/3'
_refine_ls_weighting_scheme calc
_refine_ls_wR_factor_gt 0.1900
_refine_ls_wR_factor_ref 0.2174
_reflns_Friedel_coverage 0.847
_reflns_Friedel_fraction_full 0.993
_reflns_Friedel_fraction_max 0.932
_reflns_number_gt 5081
_reflns_number_total 7813
_reflns_threshold_expression 'I > 2\s(I)'
_cod_data_source_file d6nj01109h2.cif
_cod_data_source_block a1_sq
_cod_database_code 7064406
_shelx_shelxl_version_number 2018/3
_shelx_space_group_comment
;
The symmetry employed for this shelxl refinement is uniquely defined
by the following loop, which should always be used as a source of
symmetry information in preference to the above space-group names.
They are only intended as comments.
;
_shelx_estimated_absorpt_t_max 0.975
_shelx_estimated_absorpt_t_min 0.970
_olex2_refinement_description
;
1. Fixed Uiso
 At 1.2 times of:
  All C(H) groups, All N(H) groups
2. Restrained distances
 N4A-N3A \\sim N4-N3
 with sigma of 0.02
3. Rigid body (RIGU) restrains
 N3, C27, C30, C32, C31, N3A, N4A, N4, C31A, C30A, C32A
 with sigma for 1-2 distances of 0.002 and sigma for 1-3 distances of 0.002
 C18, N1A, C22, C21, N2, C23, C23A, N2A, C21A, N1, C22A
 with sigma for 1-2 distances of 0.002 and sigma for 1-3 distances of 0.002
4. Others
 Sof(N3A)=Sof(H3AA)=Sof(N4A)=Sof(C31A)=Sof(H31A)=Sof(C30A)=Sof(C32A)=Sof(H32A)=
 1-FVAR(1)
 Sof(N3)=Sof(H3)=Sof(C30)=Sof(C32)=Sof(H32)=Sof(C31)=Sof(H31)=Sof(N4)=FVAR(1)
 Sof(N1A)=Sof(C23A)=Sof(H23A)=Sof(N2A)=Sof(H2A)=Sof(C21A)=Sof(C22A)=Sof(H22A)=
 1-FVAR(2)
 Sof(C22)=Sof(H22)=Sof(C21)=Sof(N2)=Sof(C23)=Sof(H23)=Sof(N1)=Sof(H1A)=FVAR(2)
5.a Aromatic/amide H refined with riding coordinates:
 C17(H17), C16(H16), C14(H14), C4(H4), C5(H5), C10(H10), C20(H20), C1(H1),
 C26(H26), C25(H25), C29(H29), N3(H3), C28(H28), C2(H2), C22(H22), C3(H3A),
 C11(H11), C19(H19), C13(H13), C32(H32), C12(H12), C31(H31), C23(H23),
 N3A(H3AA), C31A(H31A), C32A(H32A), C23A(H23A), N2A(H2A), N1(H1A), C22A(H22A)
;
_olex2_submission_special_instructions 'No special instructions were received'

loop_
_space_group_symop_operation_xyz
'x, y, z'
'-x, -y, z+1/2'
'x, -y, z+1/2'
'-x, y, z'
'x+1/2, y+1/2, z'
'-x+1/2, -y+1/2, z+1/2'
'x+1/2, -y+1/2, z+1/2'
'-x+1/2, y+1/2, z'

loop_
_atom_site_label
_atom_site_type_symbol
_atom_site_fract_x
_atom_site_fract_y
_atom_site_fract_z
_atom_site_U_iso_or_equiv
_atom_site_adp_type
_atom_site_occupancy
_atom_site_site_symmetry_order
_atom_site_calc_flag
_atom_site_refinement_flags_posn
_atom_site_refinement_flags_adp
_atom_site_refinement_flags_occupancy
_atom_site_disorder_assembly
_atom_site_disorder_group
C17 C 0.64993(10) 0.6148(2) 0.6423(5) 0.0480(9) Uani 1 1 d . . . . .
H17 H 0.650156 0.654485 0.703615 0.058 Uiso 1 1 calc R U . . .
C16 C 0.67879(10) 0.57341(19) 0.6298(4) 0.0463(9) Uani 1 1 d . . . . .
H16 H 0.698415 0.585750 0.681777 0.056 Uiso 1 1 calc R U . . .
C6 C 0.74078(9) 0.35243(18) 0.4971(4) 0.0414(8) Uani 1 1 d . . . . .
C14 C 0.74667(10) 0.5719(2) 0.4398(5) 0.0505(9) Uani 1 1 d . . . . .
H14 H 0.727669 0.586829 0.386612 0.061 Uiso 1 1 calc R U . . .
C9 C 0.74386(9) 0.51059(19) 0.5239(4) 0.0426(8) Uani 1 1 d . . . . .
C15 C 0.67989(9) 0.51396(19) 0.5430(4) 0.0419(8) Uani 1 1 d . . . . .
C4 C 0.78637(11) 0.3153(2) 0.3473(5) 0.0549(10) Uani 1 1 d . . . . .
H4 H 0.798991 0.321678 0.264521 0.066 Uiso 1 1 calc R U . . .
C5 C 0.76043(10) 0.3612(2) 0.3763(4) 0.0478(9) Uani 1 1 d . . . . .
H5 H 0.755528 0.399393 0.314677 0.057 Uiso 1 1 calc R U . . .
C7 C 0.71060(9) 0.39715(18) 0.5281(4) 0.0416(7) Uani 1 1 d . . . . .
C10 C 0.77156(10) 0.4928(2) 0.6009(5) 0.0515(10) Uani 1 1 d . . . . .
H10 H 0.770261 0.452330 0.660196 0.062 Uiso 1 1 calc R U . . .
C24 C 0.67974(9) 0.35384(19) 0.5604(4) 0.0420(8) Uani 1 1 d . . . . .
C20 C 0.65059(10) 0.4989(2) 0.4671(5) 0.0499(9) Uani 1 1 d . . . . .
H20 H 0.650396 0.459067 0.406087 0.060 Uiso 1 1 calc R U . . .
C1 C 0.74942(10) 0.2958(2) 0.5845(4) 0.0476(9) Uani 1 1 d . . . . .
H1 H 0.736533 0.288303 0.666228 0.057 Uiso 1 1 calc R U . . .
C26 C 0.63262(11) 0.3220(2) 0.7107(5) 0.0561(11) Uani 1 1 d . . . . .
H26 H 0.619761 0.330713 0.792037 0.067 Uiso 1 1 calc R U . . .
C25 C 0.66014(10) 0.3658(2) 0.6805(4) 0.0484(9) Uani 1 1 d . . . . .
H25 H 0.665817 0.403969 0.740947 0.058 Uiso 1 1 calc R U . . .
C29 C 0.67075(10) 0.2968(2) 0.4751(5) 0.0489(9) Uani 1 1 d . . . . .
H29 H 0.683954 0.286859 0.395189 0.059 Uiso 1 1 calc R U . . .
C8 C 0.71147(9) 0.47002(17) 0.5302(4) 0.0411(7) Uani 1 1 d . . . . .
C18 C 0.62072(10) 0.6003(2) 0.5685(5) 0.0521(10) Uani 1 1 d . . . . .
C27 C 0.62348(10) 0.2657(2) 0.6245(5) 0.0568(10) Uani 1 1 d . . . . .
C28 C 0.64244(10) 0.2538(2) 0.5055(5) 0.0570(11) Uani 1 1 d . . . . .
H28 H 0.636217 0.216224 0.444354 0.068 Uiso 1 1 calc R U . . .
C2 C 0.77610(11) 0.2503(2) 0.5555(5) 0.0587(11) Uani 1 1 d . . . . .
H2 H 0.781555 0.212839 0.618068 0.070 Uiso 1 1 calc R U . . .
N1A N 0.5547(5) 0.7263(11) 0.667(3) 0.082(6) Uani 0.54(4) 1 d . . P B 2
C3 C 0.79494(12) 0.2589(2) 0.4363(6) 0.0625(12) Uani 1 1 d . . . . .
H3A H 0.813201 0.227535 0.415147 0.075 Uiso 1 1 calc R U . . .
C11 C 0.80116(11) 0.5309(3) 0.5959(5) 0.0620(11) Uani 1 1 d . . . . .
H11 H 0.819978 0.516111 0.650325 0.074 Uiso 1 1 calc R U . . .
C19 C 0.62192(11) 0.5408(2) 0.4793(5) 0.0580(11) Uani 1 1 d . . . . .
H19 H 0.602415 0.529249 0.425948 0.070 Uiso 1 1 calc R U . . .
C13 C 0.77638(12) 0.6105(2) 0.4331(6) 0.0634(12) Uani 1 1 d . . . . .
H13 H 0.778044 0.650974 0.373986 0.076 Uiso 1 1 calc R U . . .
C12 C 0.80402(12) 0.5899(2) 0.5139(6) 0.0659(12) Uani 1 1 d . . . . .
H12 H 0.824561 0.616546 0.511707 0.079 Uiso 1 1 calc R U . . .
N3A N 0.5529(6) 0.1745(18) 0.813(4) 0.073(6) Uani 0.30(4) 1 d D . P A 2
H3AA H 0.538146 0.164131 0.877826 0.087 Uiso 0.30(4) 1 calc R U P A 2
N4A N 0.5526(6) 0.1443(15) 0.687(4) 0.064(7) Uani 0.30(4) 1 d D . P A 2
C31A C 0.5786(6) 0.1731(13) 0.613(4) 0.059(6) Uani 0.30(4) 1 d . . P A 2
H31A H 0.584071 0.161626 0.519674 0.071 Uiso 0.30(4) 1 calc R U P A 2
C30A C 0.5952(7) 0.2204(14) 0.692(3) 0.041(5) Uani 0.30(4) 1 d . . P A 2
C32A C 0.5785(6) 0.2229(13) 0.829(4) 0.061(5) Uani 0.30(4) 1 d . . P A 2
H32A H 0.584170 0.251007 0.907361 0.073 Uiso 0.30(4) 1 calc R U P A 2
C23A C 0.5562(4) 0.6237(12) 0.557(3) 0.076(6) Uani 0.54(4) 1 d . . P B 2
H23A H 0.549315 0.581292 0.510319 0.091 Uiso 0.54(4) 1 calc R U P B 2
N2A N 0.5361(4) 0.6821(10) 0.591(3) 0.089(6) Uani 0.54(4) 1 d . . P B 2
H2A H 0.514811 0.688641 0.566540 0.107 Uiso 0.54(4) 1 calc R U P B 2
C21A C 0.5898(5) 0.6413(13) 0.607(3) 0.060(5) Uani 0.54(4) 1 d . . P B 2
C22A C 0.5862(5) 0.7065(11) 0.677(3) 0.065(5) Uani 0.54(4) 1 d . . P B 2
H22A H 0.603744 0.731718 0.723829 0.078 Uiso 0.54(4) 1 calc R U P B 2

loop_
_atom_site_aniso_label
_atom_site_aniso_U_11
_atom_site_aniso_U_22
_atom_site_aniso_U_33
_atom_site_aniso_U_23
_atom_site_aniso_U_13
_atom_site_aniso_U_12
C17 0.043(2) 0.043(2) 0.058(2) -0.0084(17) 0.0021(18) -0.0015(16)
C16 0.042(2) 0.043(2) 0.054(2) -0.0025(18) -0.0042(16) -0.0012(16)
C6 0.040(2) 0.0347(18) 0.049(2) -0.0007(15) 0.0012(15) 0.0007(15)
C14 0.046(2) 0.042(2) 0.063(2) 0.0066(18) 0.0071(19) 0.0004(17)
C9 0.0407(19) 0.0393(19) 0.048(2) -0.0069(16) 0.0024(17) 0.0004(15)
C15 0.0382(19) 0.0358(19) 0.052(2) 0.0019(16) 0.0013(16) 0.0007(14)
C4 0.048(2) 0.058(3) 0.058(2) -0.0099(19) 0.0071(18) -0.0054(19)
C5 0.049(2) 0.044(2) 0.050(2) -0.0002(16) 0.0025(17) 0.0026(17)
C7 0.0395(18) 0.0380(17) 0.0473(17) -0.0014(17) 0.0011(14) 0.0007(16)
C10 0.048(2) 0.047(2) 0.060(2) 0.0001(18) 0.0008(19) -0.0003(18)
C24 0.042(2) 0.0394(19) 0.0443(19) 0.0028(15) -0.0031(15) -0.0033(15)
C20 0.050(2) 0.046(2) 0.054(2) -0.0037(17) -0.0025(18) -0.0009(18)
C1 0.045(2) 0.045(2) 0.053(2) 0.0001(17) 0.0022(17) -0.0032(16)
C26 0.049(2) 0.057(3) 0.062(2) 0.004(2) 0.0071(19) 0.001(2)
C25 0.046(2) 0.045(2) 0.055(2) 0.0014(17) 0.0031(17) -0.0025(17)
C29 0.049(2) 0.039(2) 0.058(2) 0.0033(17) -0.0012(18) -0.0014(17)
C8 0.0406(18) 0.0370(17) 0.0459(16) 0.0028(17) 0.0002(14) -0.0004(15)
C18 0.044(2) 0.044(2) 0.068(2) -0.0007(19) 0.0027(18) -0.0005(16)
C27 0.045(2) 0.046(2) 0.080(3) 0.011(2) 0.000(2) -0.0021(16)
C28 0.049(2) 0.045(2) 0.076(3) 0.003(2) -0.002(2) -0.0025(18)
C2 0.056(2) 0.043(2) 0.078(3) 0.006(2) -0.002(2) 0.0030(19)
N1A 0.054(5) 0.060(7) 0.133(15) -0.021(8) -0.014(8) 0.001(4)
C3 0.054(3) 0.052(3) 0.081(3) -0.009(2) -0.002(2) 0.012(2)
C11 0.049(2) 0.063(3) 0.073(3) -0.003(2) -0.001(2) -0.004(2)
C19 0.041(2) 0.056(2) 0.076(3) -0.008(2) -0.007(2) 0.0002(19)
C13 0.064(3) 0.047(2) 0.079(3) -0.001(2) 0.010(2) -0.007(2)
C12 0.055(3) 0.056(3) 0.087(3) -0.007(3) 0.003(2) -0.014(2)
N3A 0.065(9) 0.078(12) 0.075(12) 0.005(9) 0.017(8) -0.024(8)
N4A 0.042(8) 0.071(12) 0.078(15) 0.001(9) 0.000(9) -0.013(7)
C31A 0.048(8) 0.068(9) 0.060(12) -0.010(9) 0.002(8) -0.015(7)
C30A 0.032(7) 0.040(7) 0.051(11) 0.008(7) -0.007(7) 0.004(5)
C32A 0.061(9) 0.057(10) 0.063(11) -0.007(8) 0.009(8) -0.010(7)
C23A 0.044(4) 0.071(8) 0.113(14) -0.034(9) -0.004(7) -0.001(5)
N2A 0.044(4) 0.095(8) 0.128(15) -0.046(9) -0.009(7) 0.009(5)
C21A 0.037(4) 0.063(7) 0.078(13) -0.014(8) 0.004(6) -0.004(4)
C22A 0.052(5) 0.067(7) 0.076(13) -0.016(8) -0.002(7) -0.002(4)

loop_
_atom_type_symbol
_atom_type_description
_atom_type_scat_dispersion_real
_atom_type_scat_dispersion_imag
_atom_type_scat_source
C C 0.0137 0.0067 'International Tables Vol C Tables 4.2.6.8 and 6.1.1.4'
H H 0.0000 0.0000 'International Tables Vol C Tables 4.2.6.8 and 6.1.1.4'
N N 0.0241 0.0134 'International Tables Vol C Tables 4.2.6.8 and 6.1.1.4'

loop_
_geom_angle_atom_site_label_1
_geom_angle_atom_site_label_2
_geom_angle_atom_site_label_3
_geom_angle
_geom_angle_site_symmetry_1
_geom_angle_site_symmetry_3
_geom_angle_publ_flag
C16 C17 H17 119.0 . . ?
C16 C17 C18 122.1(4) . . ?
C18 C17 H17 119.0 . . ?
C17 C16 H16 119.2 . . ?
C17 C16 C15 121.6(3) . . ?
C15 C16 H16 119.2 . . ?
C5 C6 C7 122.8(3) . . ?
C1 C6 C5 117.1(3) . . ?
C1 C6 C7 120.0(3) . . ?
C9 C14 H14 119.3 . . ?
C13 C14 H14 119.3 . . ?
C13 C14 C9 121.4(4) . . ?
C14 C9 C8 120.4(3) . . ?
C10 C9 C14 116.9(4) . . ?
C10 C9 C8 122.7(3) . . ?
C16 C15 C20 116.9(3) . . ?
C16 C15 C8 120.9(3) . . ?
C20 C15 C8 122.2(3) . . ?
C5 C4 H4 119.1 . . ?
C5 C4 C3 121.8(4) . . ?
C3 C4 H4 119.1 . . ?
C6 C5 H5 119.7 . . ?
C4 C5 C6 120.6(4) . . ?
C4 C5 H5 119.7 . . ?
C6 C7 C24 112.9(3) . . ?
C8 C7 C6 123.1(3) . . ?
C8 C7 C24 124.0(3) . . ?
C9 C10 H10 118.8 . . ?
C9 C10 C11 122.4(4) . . ?
C11 C10 H10 118.8 . . ?
C25 C24 C7 122.1(3) . . ?
C29 C24 C7 119.8(3) . . ?
C29 C24 C25 118.0(3) . . ?
C15 C20 H20 119.4 . . ?
C19 C20 C15 121.1(4) . . ?
C19 C20 H20 119.4 . . ?
C6 C1 H1 119.0 . . ?
C2 C1 C6 121.9(4) . . ?
C2 C1 H1 119.0 . . ?
C25 C26 H26 119.3 . . ?
C25 C26 C27 121.4(4) . . ?
C27 C26 H26 119.3 . . ?
C24 C25 H25 119.8 . . ?
C26 C25 C24 120.5(4) . . ?
C26 C25 H25 119.8 . . ?
C24 C29 H29 119.5 . . ?
C24 C29 C28 121.0(4) . . ?
C28 C29 H29 119.5 . . ?
C9 C8 C15 115.9(3) . . ?
C7 C8 C9 122.1(3) . . ?
C7 C8 C15 121.9(3) . . ?
C17 C18 C19 116.4(4) . . ?
C17 C18 C21A 116.8(9) . . ?
C19 C18 C21A 126.0(9) . . ?
C26 C27 C28 118.7(4) . . ?
C26 C27 C30A 110.4(12) . . ?
C28 C27 C30A 130.5(12) . . ?
C29 C28 H28 119.8 . . ?
C27 C28 C29 120.5(4) . . ?
C27 C28 H28 119.8 . . ?
C1 C2 H2 119.8 . . ?
C1 C2 C3 120.4(4) . . ?
C3 C2 H2 119.8 . . ?
C22A N1A N2A 112.9(14) . . ?
C4 C3 H3A 120.9 . . ?
C2 C3 C4 118.1(4) . . ?
C2 C3 H3A 120.9 . . ?
C10 C11 H11 119.6 . . ?
C12 C11 C10 120.8(4) . . ?
C12 C11 H11 119.6 . . ?
C20 C19 C18 121.9(4) . . ?
C20 C19 H19 119.1 . . ?
C18 C19 H19 119.1 . . ?
C14 C13 H13 120.3 . . ?
C14 C13 C12 119.5(4) . . ?
C12 C13 H13 120.3 . . ?
C11 C12 C13 119.1(4) . . ?
C11 C12 H12 120.5 . . ?
C13 C12 H12 120.5 . . ?
N4A N3A H3AA 123.5 . . ?
N4A N3A C32A 113(2) . . ?
C32A N3A H3AA 123.5 . . ?
N3A N4A C31A 108(2) . . ?
N4A C31A H31A 125.5 . . ?
C30A C31A N4A 109(2) . . ?
C30A C31A H31A 125.5 . . ?
C31A C30A C27 118(2) . . ?
C31A C30A C32A 108.5(19) . . ?
C32A C30A C27 132.9(18) . . ?
N3A C32A C30A 101.8(17) . . ?
N3A C32A H32A 129.1 . . ?
C30A C32A H32A 129.1 . . ?
N2A C23A H23A 127.4 . . ?
N2A C23A C21A 105.2(15) . . ?
C21A C23A H23A 127.4 . . ?
N1A N2A C23A 108.0(13) . . ?
N1A N2A H2A 126.0 . . ?
C23A N2A H2A 126.0 . . ?
C23A C21A C18 123.2(16) . . ?
C22A C21A C18 130.8(17) . . ?
C22A C21A C23A 105.5(15) . . ?
N1A C22A C21A 108.0(14) . . ?
N1A C22A H22A 126.0 . . ?
C21A C22A H22A 126.0 . . ?

loop_
_geom_bond_atom_site_label_1
_geom_bond_atom_site_label_2
_geom_bond_distance
_geom_bond_site_symmetry_2
_geom_bond_publ_flag
C17 H17 0.9500 . ?
C17 C16 1.379(5) . ?
C17 C18 1.380(6) . ?
C16 H16 0.9500 . ?
C16 C15 1.394(5) . ?
C6 C5 1.411(5) . ?
C6 C7 1.483(5) . ?
C6 C1 1.397(5) . ?
C14 H14 0.9500 . ?
C14 C9 1.409(5) . ?
C14 C13 1.376(6) . ?
C9 C10 1.362(5) . ?
C9 C8 1.485(5) . ?
C15 C20 1.396(5) . ?
C15 C8 1.495(5) . ?
C4 H4 0.9500 . ?
C4 C5 1.363(6) . ?
C4 C3 1.401(6) . ?
C5 H5 0.9500 . ?
C7 C24 1.493(5) . ?
C7 C8 1.362(5) . ?
C10 H10 0.9500 . ?
C10 C11 1.367(6) . ?
C24 C25 1.412(5) . ?
C24 C29 1.394(5) . ?
C20 H20 0.9500 . ?
C20 C19 1.379(6) . ?
C1 H1 0.9500 . ?
C1 C2 1.379(6) . ?
C26 H26 0.9500 . ?
C26 C25 1.388(6) . ?
C26 C27 1.389(6) . ?
C25 H25 0.9500 . ?
C29 H29 0.9500 . ?
C29 C28 1.405(6) . ?
C18 C19 1.407(6) . ?
C18 C21A 1.486(19) . ?
C27 C28 1.390(7) . ?
C27 C30A 1.54(3) . ?
C28 H28 0.9500 . ?
C2 H2 0.9500 . ?
C2 C3 1.382(7) . ?
N1A N2A 1.328(18) . ?
N1A C22A 1.30(2) . ?
C3 H3A 0.9500 . ?
C11 H11 0.9500 . ?
C11 C12 1.363(7) . ?
C19 H19 0.9500 . ?
C13 H13 0.9500 . ?
C13 C12 1.394(7) . ?
C12 H12 0.9500 . ?
N3A H3AA 0.8800 . ?
N3A N4A 1.34(2) . ?
N3A C32A 1.36(3) . ?
N4A C31A 1.36(3) . ?
C31A H31A 0.9500 . ?
C31A C30A 1.34(3) . ?
C30A C32A 1.48(3) . ?
C32A H32A 0.9500 . ?
C23A H23A 0.9500 . ?
C23A N2A 1.39(2) . ?
C23A C21A 1.45(2) . ?
N2A H2A 0.8800 . ?
C21A C22A 1.40(2) . ?
C22A H22A 0.9500 . ?

loop_
_geom_torsion_atom_site_label_1
_geom_torsion_atom_site_label_2
_geom_torsion_atom_site_label_3
_geom_torsion_atom_site_label_4
_geom_torsion
_geom_torsion_site_symmetry_1
_geom_torsion_site_symmetry_2
_geom_torsion_site_symmetry_3
_geom_torsion_site_symmetry_4
_geom_torsion_publ_flag
C17 C16 C15 C20 1.1(5) . . . . ?
C17 C16 C15 C8 179.7(3) . . . . ?
C17 C18 C19 C20 0.6(6) . . . . ?
C17 C18 C21A C23A -168.8(13) . . . . ?
C17 C18 C21A C22A 21(2) . . . . ?
C16 C17 C18 C19 -0.1(6) . . . . ?
C16 C17 C18 C21A 170.6(13) . . . . ?
C16 C15 C20 C19 -0.6(6) . . . . ?
C16 C15 C8 C9 -41.3(5) . . . . ?
C16 C15 C8 C7 137.1(4) . . . . ?
C6 C7 C24 C25 128.5(4) . . . . ?
C6 C7 C24 C29 -47.5(5) . . . . ?
C6 C7 C8 C9 -10.1(6) . . . . ?
C6 C7 C8 C15 171.6(3) . . . . ?
C6 C1 C2 C3 -1.2(7) . . . . ?
C14 C9 C10 C11 -1.4(6) . . . . ?
C14 C9 C8 C15 -44.4(5) . . . . ?
C14 C9 C8 C7 137.2(4) . . . . ?
C14 C13 C12 C11 1.2(7) . . . . ?
C9 C14 C13 C12 -1.7(6) . . . . ?
C9 C10 C11 C12 1.0(7) . . . . ?
C15 C20 C19 C18 -0.3(7) . . . . ?
C5 C6 C7 C24 127.5(4) . . . . ?
C5 C6 C7 C8 -54.1(6) . . . . ?
C5 C6 C1 C2 0.5(6) . . . . ?
C5 C4 C3 C2 0.5(7) . . . . ?
C7 C6 C5 C4 -175.0(4) . . . . ?
C7 C6 C1 C2 176.3(4) . . . . ?
C7 C24 C25 C26 -176.7(4) . . . . ?
C7 C24 C29 C28 178.0(4) . . . . ?
C10 C9 C8 C15 133.3(4) . . . . ?
C10 C9 C8 C7 -45.1(6) . . . . ?
C10 C11 C12 C13 -0.8(7) . . . . ?
C24 C7 C8 C9 168.1(3) . . . . ?
C24 C7 C8 C15 -10.2(6) . . . . ?
C24 C29 C28 C27 -2.3(6) . . . . ?
C20 C15 C8 C9 137.2(4) . . . . ?
C20 C15 C8 C7 -44.4(6) . . . . ?
C1 C6 C5 C4 0.7(5) . . . . ?
C1 C6 C7 C24 -48.0(5) . . . . ?
C1 C6 C7 C8 130.3(4) . . . . ?
C1 C2 C3 C4 0.7(7) . . . . ?
C26 C27 C28 C29 1.5(6) . . . . ?
C26 C27 C30A C31A 166.6(18) . . . . ?
C26 C27 C30A C32A -5(3) . . . . ?
C25 C24 C29 C28 1.8(5) . . . . ?
C25 C26 C27 C28 -0.2(6) . . . . ?
C25 C26 C27 C30A 172.6(12) . . . . ?
C29 C24 C25 C26 -0.6(6) . . . . ?
C8 C9 C10 C11 -179.1(4) . . . . ?
C8 C15 C20 C19 -179.1(4) . . . . ?
C8 C7 C24 C25 -49.8(6) . . . . ?
C8 C7 C24 C29 134.2(4) . . . . ?
C18 C17 C16 C15 -0.8(6) . . . . ?
C18 C21A C22A N1A 170.1(19) . . . . ?
C27 C26 C25 C24 -0.2(6) . . . . ?
C27 C30A C32A N3A 172(3) . . . . ?
C28 C27 C30A C31A -22(3) . . . . ?
C28 C27 C30A C32A 167.2(19) . . . . ?
C3 C4 C5 C6 -1.2(6) . . . . ?
C19 C18 C21A C23A 1(2) . . . . ?
C19 C18 C21A C22A -169.4(14) . . . . ?
C13 C14 C9 C10 1.8(6) . . . . ?
C13 C14 C9 C8 179.6(4) . . . . ?
N3A N4A C31A C30A 1(3) . . . . ?
N4A N3A C32A C30A 0(3) . . . . ?
N4A C31A C30A C27 -174(2) . . . . ?
N4A C31A C30A C32A 0(3) . . . . ?
C31A C30A C32A N3A 0(3) . . . . ?
C30A C27 C28 C29 -169.7(15) . . . . ?
C32A N3A N4A C31A -1(4) . . . . ?
C23A C21A C22A N1A -1(2) . . . . ?
N2A N1A C22A C21A -3(2) . . . . ?
N2A C23A C21A C18 -167.6(18) . . . . ?
N2A C23A C21A C22A 4.7(19) . . . . ?
C21A C18 C19 C20 -169.1(14) . . . . ?
C21A C23A N2A N1A -6(2) . . . . ?
C22A N1A N2A C23A 6(2) . . . . ?
